data_4122961
loop_
_publ_author_name
'Grubel, Katarzyna'
'Brennessel, William W.'
'Mercado, Brandon Q.'
'Holland, Patrick L.'

_publ_section_title
;
 Alkali Metal Control over N-N Cleavage in Iron Complexes.
;
_journal_name_full 'Journal of the American Chemical Society'
_journal_page_first 141120101403003
_journal_paper_doi 10.1021/ja507442b
_journal_year 2014
_chemical_formula_moiety 'C44 H54 Fe N4'
_chemical_formula_sum 'C44 H54 Fe N4'
_chemical_formula_weight 694.76
_chemical_name_common holkg04
_chemical_name_systematic
; 
 ? 
;
_space_group_IT_number 14
_symmetry_cell_setting monoclinic
_symmetry_space_group_name_Hall '-P 2ybc'
_symmetry_space_group_name_H-M 'P 1 21/c 1'
_atom_sites_solution_hydrogens geom
_atom_sites_solution_primary direct
_atom_sites_solution_secondary difmap
_audit_creation_method SHELXL-97
_cell_angle_alpha 90.00
_cell_angle_beta 94.767(2)
_cell_angle_gamma 90.00
_cell_formula_units_Z 4
_cell_length_a 15.5032(16)
_cell_length_b 10.9819(11)
_cell_length_c 22.473(2)
_cell_measurement_reflns_used 4000
_cell_measurement_temperature 100.0(5)
_cell_measurement_theta_max 25.35
_cell_measurement_theta_min 2.28
_cell_volume 3812.9(6)
_computing_cell_refinement 'SAINT (Bruker, 2009)'
_computing_data_collection 'APEX2 (Bruker, 2011)'
_computing_data_reduction 'SAINT (Bruker, 2009)'
_computing_molecular_graphics 'SHELXTL (Sheldrick, 2008)'
_computing_publication_material 'SHELXTL (Sheldrick, 2008)'
_computing_structure_refinement 'SHELXL-97 (Sheldrick, 2008)'
_computing_structure_solution 'SIR97 (Altomare et al., 1999)'
_diffrn_ambient_temperature 100.0(5)
_diffrn_measured_fraction_theta_full 0.998
_diffrn_measured_fraction_theta_max 0.998
_diffrn_measurement_device_type 'Bruker SMART APEX II CCD Platform'
_diffrn_measurement_method 'area detector, \w scans per \f'
_diffrn_radiation_monochromator graphite
_diffrn_radiation_source 'fine-focus sealed tube'
_diffrn_radiation_type MoK\a
_diffrn_radiation_wavelength 0.71073
_diffrn_reflns_av_R_equivalents 0.0926
_diffrn_reflns_av_sigmaI/netI 0.0705
_diffrn_reflns_limit_h_max 22
_diffrn_reflns_limit_h_min -22
_diffrn_reflns_limit_k_max 16
_diffrn_reflns_limit_k_min -16
_diffrn_reflns_limit_l_max 33
_diffrn_reflns_limit_l_min -33
_diffrn_reflns_number 66072
_diffrn_reflns_theta_full 31.51
_diffrn_reflns_theta_max 31.51
_diffrn_reflns_theta_min 1.82
_diffrn_standards_number 0
_exptl_absorpt_coefficient_mu 0.431
_exptl_absorpt_correction_T_max 0.9265
_exptl_absorpt_correction_T_min 0.8962
_exptl_absorpt_correction_type multi-scan
_exptl_absorpt_process_details 'SADABS (Sheldrick, 2008)'
_exptl_crystal_colour orange
_exptl_crystal_density_diffrn 1.210
_exptl_crystal_density_method 'not measured'
_exptl_crystal_description block
_exptl_crystal_F_000 1488
_exptl_crystal_size_max 0.26
_exptl_crystal_size_mid 0.24
_exptl_crystal_size_min 0.18
_refine_diff_density_max 0.651
_refine_diff_density_min -0.559
_refine_diff_density_rms 0.071
_refine_ls_extinction_method none
_refine_ls_goodness_of_fit_ref 1.029
_refine_ls_hydrogen_treatment constr
_refine_ls_matrix_type full
_refine_ls_number_parameters 456
_refine_ls_number_reflns 12666
_refine_ls_number_restraints 0
_refine_ls_restrained_S_all 1.029
_refine_ls_R_factor_all 0.1017
_refine_ls_R_factor_gt 0.0547
_refine_ls_shift/su_max 0.001
_refine_ls_shift/su_mean 0.000
_refine_ls_structure_factor_coef Fsqd
_refine_ls_weighting_details 'calc w=1/[\s^2^(Fo^2^)+(0.0550P)^2^+1.0377P] where P=(Fo^2^+2Fc^2^)/3'
_refine_ls_weighting_scheme calc
_refine_ls_wR_factor_gt 0.1191
_refine_ls_wR_factor_ref 0.1402
_reflns_number_gt 7834
_reflns_number_total 12666
_reflns_threshold_expression >2sigma(I)
_cod_data_source_file ja507442b_si_002.cif
_cod_data_source_block 2
_cod_original_cell_volume 3813.0(7)
_cod_database_code 4122961

loop_
_symmetry_equiv_pos_as_xyz
'x, y, z'
'-x, y+1/2, -z+1/2'
'-x, -y, -z'
'x, -y-1/2, z-1/2'

loop_
_atom_site_label
_atom_site_type_symbol
_atom_site_fract_x
_atom_site_fract_y
_atom_site_fract_z
_atom_site_U_iso_or_equiv
_atom_site_adp_type
_atom_site_occupancy
_atom_site_symmetry_multiplicity
_atom_site_calc_flag
_atom_site_refinement_flags
Fe1 Fe 0.262065(18) 0.22028(2) 0.105197(12) 0.02227(8) Uani 1 1 d .
N11 N 0.18558(10) 0.18762(15) 0.17303(7) 0.0233(3) Uani 1 1 d .
N21 N 0.17911(10) 0.34885(15) 0.07261(7) 0.0232(3) Uani 1 1 d .
C11 C 0.09030(16) 0.2440(2) 0.25069(10) 0.0342(5) Uani 1 1 d .
H11A H 0.0938 0.1565 0.2592 0.051 Uiso 1 1 calc R
H11B H 0.0295 0.2692 0.2464 0.051 Uiso 1 1 calc R
H11C H 0.1209 0.2892 0.2836 0.051 Uiso 1 1 calc R
C21 C 0.13162(13) 0.27040(18) 0.19318(8) 0.0244(4) Uani 1 1 d .
C31 C 0.11001(13) 0.38184(18) 0.16458(9) 0.0258(4) Uani 1 1 d .
C41 C 0.12411(13) 0.40957(18) 0.10472(9) 0.0251(4) Uani 1 1 d .
C51 C 0.07226(16) 0.5140(2) 0.07587(10) 0.0372(5) Uani 1 1 d .
H51A H 0.0713 0.5073 0.0323 0.056 Uiso 1 1 calc R
H51B H 0.0990 0.5914 0.0889 0.056 Uiso 1 1 calc R
H51C H 0.0129 0.5108 0.0878 0.056 Uiso 1 1 calc R
C61 C 0.06095(17) 0.4749(2) 0.19868(10) 0.0382(5) Uani 1 1 d .
H61A H 0.0742 0.5570 0.1850 0.057 Uiso 1 1 calc R
H61B H 0.0784 0.4678 0.2415 0.057 Uiso 1 1 calc R
H61C H -0.0014 0.4598 0.1916 0.057 Uiso 1 1 calc R
C12 C 0.18931(14) 0.06820(19) 0.19932(9) 0.0272(4) Uani 1 1 d .
C22 C 0.25775(15) 0.0368(2) 0.24114(10) 0.0349(5) Uani 1 1 d .
C32 C 0.26354(19) -0.0839(2) 0.26095(12) 0.0499(7) Uani 1 1 d .
H32A H 0.3103 -0.1072 0.2886 0.060 Uiso 1 1 calc R
C42 C 0.2031(2) -0.1693(2) 0.24134(13) 0.0535(8) Uani 1 1 d .
H42A H 0.2093 -0.2513 0.2544 0.064 Uiso 1 1 calc R
C52 C 0.13375(19) -0.1361(2) 0.20282(12) 0.0468(6) Uani 1 1 d .
H52A H 0.0911 -0.1951 0.1904 0.056 Uiso 1 1 calc R
C62 C 0.12499(15) -0.0169(2) 0.18165(10) 0.0342(5) Uani 1 1 d .
C72 C 0.31939(16) 0.1311(3) 0.26773(11) 0.0452(6) Uani 1 1 d .
H72A H 0.3696 0.0908 0.2885 0.068 Uiso 1 1 calc R
H72B H 0.2903 0.1811 0.2961 0.068 Uiso 1 1 calc R
H72C H 0.3386 0.1831 0.2359 0.068 Uiso 1 1 calc R
C82 C 0.04681(17) 0.0198(2) 0.14155(12) 0.0458(6) Uani 1 1 d .
H82A H 0.0654 0.0543 0.1045 0.069 Uiso 1 1 calc R
H82B H 0.0136 0.0808 0.1618 0.069 Uiso 1 1 calc R
H82C H 0.0105 -0.0518 0.1322 0.069 Uiso 1 1 calc R
C13 C 0.17682(13) 0.37558(19) 0.00946(8) 0.0249(4) Uani 1 1 d .
C23 C 0.12401(13) 0.3036(2) -0.02990(9) 0.0302(5) Uani 1 1 d .
C33 C 0.12215(15) 0.3277(2) -0.09102(9) 0.0357(5) Uani 1 1 d .
H33A H 0.0873 0.2788 -0.1184 0.043 Uiso 1 1 calc R
C43 C 0.17005(15) 0.4211(2) -0.11214(9) 0.0377(5) Uani 1 1 d .
H43A H 0.1681 0.4367 -0.1538 0.045 Uiso 1 1 calc R
C53 C 0.22099(15) 0.4922(2) -0.07277(9) 0.0341(5) Uani 1 1 d .
H53A H 0.2535 0.5571 -0.0877 0.041 Uiso 1 1 calc R
C63 C 0.22580(13) 0.47058(19) -0.01139(9) 0.0278(4) Uani 1 1 d .
C73 C 0.06790(15) 0.2060(2) -0.00713(10) 0.0371(5) Uani 1 1 d .
H73A H 0.0311 0.2410 0.0219 0.056 Uiso 1 1 calc R
H73B H 0.1044 0.1421 0.0122 0.056 Uiso 1 1 calc R
H73C H 0.0315 0.1710 -0.0405 0.056 Uiso 1 1 calc R
C83 C 0.28270(15) 0.5492(2) 0.03012(9) 0.0323(5) Uani 1 1 d .
H83A H 0.2531 0.5668 0.0660 0.048 Uiso 1 1 calc R
H83B H 0.2951 0.6256 0.0100 0.048 Uiso 1 1 calc R
H83C H 0.3370 0.5063 0.0414 0.048 Uiso 1 1 calc R
N14 N 0.38837(10) 0.26210(14) 0.13214(7) 0.0208(3) Uani 1 1 d .
N24 N 0.30451(11) 0.07452(14) 0.05851(7) 0.0231(3) Uani 1 1 d .
C14 C 0.52044(16) 0.1947(2) 0.19053(11) 0.0402(6) Uani 1 1 d .
H14A H 0.5301 0.2828 0.1931 0.060 Uiso 1 1 calc R
H14B H 0.5699 0.1557 0.1738 0.060 Uiso 1 1 calc R
H14C H 0.5141 0.1621 0.2305 0.060 Uiso 1 1 calc R
C24 C 0.44019(13) 0.16975(17) 0.15120(8) 0.0233(4) Uani 1 1 d .
C34 C 0.42059(16) 0.04761(19) 0.13643(10) 0.0366(5) Uani 1 1 d .
C44 C 0.37293(13) 0.01355(17) 0.08192(9) 0.0254(4) Uani 1 1 d .
C54 C 0.4035(2) -0.0968(3) 0.05088(12) 0.0557(8) Uani 1 1 d .
H54A H 0.3839 -0.0927 0.0083 0.084 Uiso 1 1 calc R
H54B H 0.3797 -0.1700 0.0684 0.084 Uiso 1 1 calc R
H54C H 0.4669 -0.1001 0.0556 0.084 Uiso 1 1 calc R
C64 C 0.4744(2) -0.0513(2) 0.16966(12) 0.0523(7) Uani 1 1 d .
H64A H 0.4844 -0.0291 0.2119 0.078 Uiso 1 1 calc R
H64B H 0.5300 -0.0594 0.1523 0.078 Uiso 1 1 calc R
H64C H 0.4432 -0.1289 0.1661 0.078 Uiso 1 1 calc R
C15 C 0.42554(12) 0.38088(17) 0.12965(8) 0.0214(4) Uani 1 1 d .
C25 C 0.39383(13) 0.47584(18) 0.16333(9) 0.0256(4) Uani 1 1 d .
C35 C 0.42620(14) 0.59292(19) 0.15629(9) 0.0297(4) Uani 1 1 d .
H35A H 0.4031 0.6586 0.1775 0.036 Uiso 1 1 calc R
C45 C 0.49089(15) 0.61552(18) 0.11937(10) 0.0315(5) Uani 1 1 d .
H45A H 0.5128 0.6957 0.1157 0.038 Uiso 1 1 calc R
C55 C 0.52362(14) 0.52111(19) 0.08773(9) 0.0292(4) Uani 1 1 d .
H55A H 0.5688 0.5367 0.0627 0.035 Uiso 1 1 calc R
C65 C 0.49147(13) 0.40304(17) 0.09188(8) 0.0241(4) Uani 1 1 d .
C75 C 0.32609(15) 0.4546(2) 0.20614(10) 0.0338(5) Uani 1 1 d .
H75A H 0.3098 0.5325 0.2233 0.051 Uiso 1 1 calc R
H75B H 0.3492 0.4002 0.2382 0.051 Uiso 1 1 calc R
H75C H 0.2750 0.4171 0.1849 0.051 Uiso 1 1 calc R
C85 C 0.52929(15) 0.30388(19) 0.05572(10) 0.0308(5) Uani 1 1 d .
H85A H 0.5435 0.3371 0.0172 0.046 Uiso 1 1 calc R
H85B H 0.4870 0.2379 0.0489 0.046 Uiso 1 1 calc R
H85C H 0.5819 0.2722 0.0775 0.046 Uiso 1 1 calc R
C16 C 0.26555(13) 0.03470(18) 0.00120(9) 0.0272(4) Uani 1 1 d .
C26 C 0.28320(14) 0.0980(2) -0.05036(9) 0.0305(5) Uani 1 1 d .
C36 C 0.24675(17) 0.0569(3) -0.10558(11) 0.0451(6) Uani 1 1 d .
H36A H 0.2592 0.0984 -0.1410 0.054 Uiso 1 1 calc R
C46 C 0.19316(19) -0.0425(3) -0.10941(13) 0.0581(8) Uani 1 1 d .
H46A H 0.1692 -0.0698 -0.1473 0.070 Uiso 1 1 calc R
C56 C 0.17388(18) -0.1032(3) -0.05828(13) 0.0548(7) Uani 1 1 d .
H56A H 0.1355 -0.1708 -0.0613 0.066 Uiso 1 1 calc R
C66 C 0.21020(15) -0.0663(2) -0.00228(11) 0.0387(5) Uani 1 1 d .
C76 C 0.34304(15) 0.2048(2) -0.04786(10) 0.0359(5) Uani 1 1 d .
H76A H 0.3324 0.2558 -0.0134 0.054 Uiso 1 1 calc R
H76B H 0.3329 0.2526 -0.0846 0.054 Uiso 1 1 calc R
H76C H 0.4031 0.1761 -0.0439 0.054 Uiso 1 1 calc R
C86 C 0.19000(18) -0.1351(2) 0.05256(13) 0.0505(7) Uani 1 1 d .
H86A H 0.1303 -0.1650 0.0475 0.076 Uiso 1 1 calc R
H86B H 0.1968 -0.0810 0.0873 0.076 Uiso 1 1 calc R
H86C H 0.2297 -0.2043 0.0587 0.076 Uiso 1 1 calc R

loop_
_atom_site_aniso_label
_atom_site_aniso_U_11
_atom_site_aniso_U_22
_atom_site_aniso_U_33
_atom_site_aniso_U_23
_atom_site_aniso_U_13
_atom_site_aniso_U_12
Fe1 0.02142(14) 0.02339(14) 0.02243(14) 0.00073(11) 0.00440(10) 0.00478(11)
N11 0.0230(8) 0.0250(8) 0.0221(8) 0.0001(6) 0.0032(6) 0.0008(6)
N21 0.0228(8) 0.0278(8) 0.0190(7) -0.0005(6) 0.0027(6) 0.0053(7)
C11 0.0401(13) 0.0378(12) 0.0264(10) 0.0024(9) 0.0133(9) 0.0063(10)
C21 0.0241(10) 0.0295(10) 0.0198(8) -0.0012(8) 0.0034(7) 0.0009(8)
C31 0.0274(10) 0.0278(10) 0.0229(9) -0.0018(8) 0.0058(8) 0.0062(8)
C41 0.0247(10) 0.0278(10) 0.0230(9) -0.0024(8) 0.0027(7) 0.0046(8)
C51 0.0409(13) 0.0427(13) 0.0288(11) 0.0057(10) 0.0072(9) 0.0213(11)
C61 0.0516(15) 0.0363(12) 0.0285(11) 0.0012(9) 0.0140(10) 0.0160(11)
C12 0.0291(11) 0.0275(10) 0.0264(10) 0.0019(8) 0.0100(8) 0.0023(8)
C22 0.0344(12) 0.0377(12) 0.0332(11) 0.0103(10) 0.0066(9) 0.0041(10)
C32 0.0497(16) 0.0495(15) 0.0518(16) 0.0241(13) 0.0133(12) 0.0174(13)
C42 0.071(2) 0.0310(12) 0.0627(18) 0.0150(12) 0.0319(16) 0.0095(13)
C52 0.0567(17) 0.0314(12) 0.0563(16) -0.0019(11) 0.0281(13) -0.0054(12)
C62 0.0377(12) 0.0294(11) 0.0375(12) -0.0031(9) 0.0156(10) -0.0040(9)
C72 0.0376(13) 0.0635(17) 0.0329(12) 0.0138(12) -0.0070(10) -0.0014(12)
C82 0.0391(14) 0.0460(14) 0.0521(15) -0.0069(12) 0.0023(11) -0.0124(11)
C13 0.0239(10) 0.0317(10) 0.0191(9) -0.0004(8) 0.0015(7) 0.0109(8)
C23 0.0245(10) 0.0417(12) 0.0244(10) -0.0040(9) 0.0024(8) 0.0108(9)
C33 0.0288(11) 0.0533(14) 0.0242(10) -0.0077(10) -0.0033(8) 0.0115(10)
C43 0.0343(12) 0.0593(15) 0.0197(10) 0.0044(10) 0.0039(8) 0.0170(11)
C53 0.0331(12) 0.0452(13) 0.0247(10) 0.0084(9) 0.0071(9) 0.0104(10)
C63 0.0284(11) 0.0311(10) 0.0240(9) 0.0031(8) 0.0019(8) 0.0105(9)
C73 0.0310(12) 0.0472(14) 0.0325(11) -0.0104(10) -0.0012(9) -0.0038(10)
C83 0.0372(12) 0.0315(11) 0.0282(10) 0.0053(9) 0.0030(9) 0.0018(9)
N14 0.0217(8) 0.0188(7) 0.0220(7) -0.0008(6) 0.0019(6) 0.0000(6)
N24 0.0243(8) 0.0221(8) 0.0233(8) -0.0030(6) 0.0037(6) 0.0019(6)
C14 0.0351(13) 0.0362(12) 0.0466(14) 0.0132(10) -0.0136(10) -0.0055(10)
C24 0.0240(10) 0.0233(9) 0.0228(9) 0.0018(7) 0.0026(7) 0.0020(8)
C34 0.0460(14) 0.0226(10) 0.0387(12) 0.0011(9) -0.0123(10) 0.0060(9)
C44 0.0284(10) 0.0208(9) 0.0275(10) -0.0008(8) 0.0047(8) 0.0021(8)
C54 0.0638(19) 0.0562(17) 0.0453(15) -0.0137(13) -0.0061(13) 0.0338(15)
C64 0.074(2) 0.0275(12) 0.0502(15) -0.0006(11) -0.0229(14) 0.0131(12)
C15 0.0229(9) 0.0202(9) 0.0207(9) 0.0001(7) -0.0014(7) -0.0023(7)
C25 0.0289(11) 0.0255(9) 0.0222(9) -0.0029(8) 0.0003(8) 0.0004(8)
C35 0.0365(12) 0.0237(10) 0.0283(10) -0.0048(8) -0.0013(9) -0.0007(9)
C45 0.0392(12) 0.0195(9) 0.0352(11) 0.0017(8) -0.0006(9) -0.0034(9)
C55 0.0306(11) 0.0281(10) 0.0290(10) 0.0038(8) 0.0034(8) -0.0054(9)
C65 0.0264(10) 0.0230(9) 0.0227(9) 0.0005(7) 0.0012(7) 0.0003(8)
C75 0.0384(12) 0.0303(11) 0.0333(11) -0.0105(9) 0.0069(9) -0.0037(9)
C85 0.0339(12) 0.0295(11) 0.0303(11) -0.0023(8) 0.0101(9) -0.0012(9)
C16 0.0246(10) 0.0277(10) 0.0291(10) -0.0069(8) 0.0015(8) 0.0028(8)
C26 0.0255(10) 0.0373(11) 0.0286(10) -0.0047(9) 0.0016(8) 0.0087(9)
C36 0.0415(14) 0.0630(17) 0.0300(12) -0.0075(12) -0.0018(10) 0.0108(13)
C46 0.0516(17) 0.078(2) 0.0423(15) -0.0258(15) -0.0109(13) 0.0030(16)
C56 0.0462(16) 0.0550(17) 0.0616(18) -0.0251(14) -0.0053(13) -0.0112(13)
C66 0.0351(13) 0.0354(12) 0.0452(14) -0.0111(10) 0.0018(10) -0.0057(10)
C76 0.0332(12) 0.0426(13) 0.0332(11) 0.0060(10) 0.0099(9) 0.0058(10)
C86 0.0491(16) 0.0375(13) 0.0663(18) -0.0063(13) 0.0126(13) -0.0164(12)

loop_
_atom_type_symbol
_atom_type_description
_atom_type_scat_dispersion_real
_atom_type_scat_dispersion_imag
_atom_type_scat_source
C C 0.0033 0.0016 'International Tables Vol C Tables 4.2.6.8 and 6.1.1.4'
H H 0.0000 0.0000 'International Tables Vol C Tables 4.2.6.8 and 6.1.1.4'
N N 0.0061 0.0033 'International Tables Vol C Tables 4.2.6.8 and 6.1.1.4'
Fe Fe 0.3463 0.8444 'International Tables Vol C Tables 4.2.6.8 and 6.1.1.4'

loop_
_geom_angle_atom_site_label_1
_geom_angle_atom_site_label_2
_geom_angle_atom_site_label_3
_geom_angle
N21 Fe1 N11 90.10(6)
N21 Fe1 N24 125.82(6)
N11 Fe1 N24 118.43(7)
N21 Fe1 N14 121.12(7)
N11 Fe1 N14 114.74(6)
N24 Fe1 N14 89.24(6)
C21 N11 C12 119.02(16)
C21 N11 Fe1 123.47(13)
C12 N11 Fe1 117.50(12)
C41 N21 C13 117.55(16)
C41 N21 Fe1 124.82(13)
C13 N21 Fe1 117.61(12)
C21 C11 H11A 109.5
C21 C11 H11B 109.5
H11A C11 H11B 109.5
C21 C11 H11C 109.5
H11A C11 H11C 109.5
H11B C11 H11C 109.5
N11 C21 C31 124.51(18)
N11 C21 C11 118.55(18)
C31 C21 C11 116.94(18)
C21 C31 C41 124.83(18)
C21 C31 C61 117.64(17)
C41 C31 C61 117.31(18)
N21 C41 C31 124.12(18)
N21 C41 C51 119.03(17)
C31 C41 C51 116.85(17)
C41 C51 H51A 109.5
C41 C51 H51B 109.5
H51A C51 H51B 109.5
C41 C51 H51C 109.5
H51A C51 H51C 109.5
H51B C51 H51C 109.5
C31 C61 H61A 109.5
C31 C61 H61B 109.5
H61A C61 H61B 109.5
C31 C61 H61C 109.5
H61A C61 H61C 109.5
H61B C61 H61C 109.5
C62 C12 C22 120.6(2)
C62 C12 N11 119.27(19)
C22 C12 N11 120.16(19)
C32 C22 C12 118.1(2)
C32 C22 C72 120.4(2)
C12 C22 C72 121.3(2)
C42 C32 C22 121.4(3)
C42 C32 H32A 119.3
C22 C32 H32A 119.3
C32 C42 C52 119.9(2)
C32 C42 H42A 120.0
C52 C42 H42A 120.0
C42 C52 C62 120.9(3)
C42 C52 H52A 119.6
C62 C52 H52A 119.6
C52 C62 C12 118.9(2)
C52 C62 C82 120.4(2)
C12 C62 C82 120.7(2)
C22 C72 H72A 109.5
C22 C72 H72B 109.5
H72A C72 H72B 109.5
C22 C72 H72C 109.5
H72A C72 H72C 109.5
H72B C72 H72C 109.5
C62 C82 H82A 109.5
C62 C82 H82B 109.5
H82A C82 H82B 109.5
C62 C82 H82C 109.5
H82A C82 H82C 109.5
H82B C82 H82C 109.5
C63 C13 C23 121.12(18)
C63 C13 N21 120.79(18)
C23 C13 N21 118.09(19)
C33 C23 C13 118.6(2)
C33 C23 C73 120.4(2)
C13 C23 C73 120.97(19)
C43 C33 C23 120.9(2)
C43 C33 H33A 119.6
C23 C33 H33A 119.6
C33 C43 C53 119.9(2)
C33 C43 H43A 120.1
C53 C43 H43A 120.1
C43 C53 C63 121.3(2)
C43 C53 H53A 119.4
C63 C53 H53A 119.4
C13 C63 C53 118.3(2)
C13 C63 C83 121.96(18)
C53 C63 C83 119.8(2)
C23 C73 H73A 109.5
C23 C73 H73B 109.5
H73A C73 H73B 109.5
C23 C73 H73C 109.5
H73A C73 H73C 109.5
H73B C73 H73C 109.5
C63 C83 H83A 109.5
C63 C83 H83B 109.5
H83A C83 H83B 109.5
C63 C83 H83C 109.5
H83A C83 H83C 109.5
H83B C83 H83C 109.5
C24 N14 C15 118.02(16)
C24 N14 Fe1 117.14(13)
C15 N14 Fe1 124.78(12)
C44 N24 C16 117.55(16)
C44 N24 Fe1 118.11(13)
C16 N24 Fe1 124.34(13)
C24 C14 H14A 109.5
C24 C14 H14B 109.5
H14A C14 H14B 109.5
C24 C14 H14C 109.5
H14A C14 H14C 109.5
H14B C14 H14C 109.5
N14 C24 C34 122.19(18)
N14 C24 C14 119.89(18)
C34 C24 C14 117.91(18)
C24 C34 C44 122.55(19)
C24 C34 C64 117.63(19)
C44 C34 C64 117.16(19)
N24 C44 C34 123.26(18)
N24 C44 C54 119.90(19)
C34 C44 C54 116.84(19)
C44 C54 H54A 109.5
C44 C54 H54B 109.5
H54A C54 H54B 109.5
C44 C54 H54C 109.5
H54A C54 H54C 109.5
H54B C54 H54C 109.5
C34 C64 H64A 109.5
C34 C64 H64B 109.5
H64A C64 H64B 109.5
C34 C64 H64C 109.5
H64A C64 H64C 109.5
H64B C64 H64C 109.5
C25 C15 C65 120.23(17)
C25 C15 N14 119.83(17)
C65 C15 N14 119.89(17)
C35 C25 C15 118.65(19)
C35 C25 C75 119.61(18)
C15 C25 C75 121.74(18)
C45 C35 C25 121.46(19)
C45 C35 H35A 119.3
C25 C35 H35A 119.3
C35 C45 C55 119.57(19)
C35 C45 H45A 120.2
C55 C45 H45A 120.2
C45 C55 C65 121.1(2)
C45 C55 H55A 119.5
C65 C55 H55A 119.5
C55 C65 C15 118.94(18)
C55 C65 C85 118.60(18)
C15 C65 C85 122.46(17)
C25 C75 H75A 109.5
C25 C75 H75B 109.5
H75A C75 H75B 109.5
C25 C75 H75C 109.5
H75A C75 H75C 109.5
H75B C75 H75C 109.5
C65 C85 H85A 109.5
C65 C85 H85B 109.5
H85A C85 H85B 109.5
C65 C85 H85C 109.5
H85A C85 H85C 109.5
H85B C85 H85C 109.5
C26 C16 C66 120.6(2)
C26 C16 N24 119.52(18)
C66 C16 N24 119.90(19)
C36 C26 C16 118.9(2)
C36 C26 C76 119.5(2)
C16 C26 C76 121.53(19)
C46 C36 C26 120.8(3)
C46 C36 H36A 119.6
C26 C36 H36A 119.6
C36 C46 C56 120.3(2)
C36 C46 H46A 119.9
C56 C46 H46A 119.9
C46 C56 C66 120.7(3)
C46 C56 H56A 119.7
C66 C56 H56A 119.7
C56 C66 C16 118.7(2)
C56 C66 C86 119.9(2)
C16 C66 C86 121.4(2)
C26 C76 H76A 109.5
C26 C76 H76B 109.5
H76A C76 H76B 109.5
C26 C76 H76C 109.5
H76A C76 H76C 109.5
H76B C76 H76C 109.5
C66 C86 H86A 109.5
C66 C86 H86B 109.5
H86A C86 H86B 109.5
C66 C86 H86C 109.5
H86A C86 H86C 109.5
H86B C86 H86C 109.5

loop_
_geom_bond_atom_site_label_1
_geom_bond_atom_site_label_2
_geom_bond_distance
Fe1 N21 2.0069(16)
Fe1 N11 2.0393(16)
Fe1 N24 2.0520(16)
Fe1 N14 2.0530(16)
N11 C21 1.340(2)
N11 C12 1.438(3)
N21 C41 1.340(2)
N21 C13 1.447(2)
C11 C21 1.517(3)
C11 H11A 0.9800
C11 H11B 0.9800
C11 H11C 0.9800
C21 C31 1.410(3)
C31 C41 1.414(3)
C31 C61 1.519(3)
C41 C51 1.515(3)
C51 H51A 0.9800
C51 H51B 0.9800
C51 H51C 0.9800
C61 H61A 0.9800
C61 H61B 0.9800
C61 H61C 0.9800
C12 C62 1.400(3)
C12 C22 1.401(3)
C22 C32 1.399(3)
C22 C72 1.499(3)
C32 C42 1.372(4)
C32 H32A 0.9500
C42 C52 1.373(4)
C42 H42A 0.9500
C52 C62 1.396(3)
C52 H52A 0.9500
C62 C82 1.504(4)
C72 H72A 0.9800
C72 H72B 0.9800
C72 H72C 0.9800
C82 H82A 0.9800
C82 H82B 0.9800
C82 H82C 0.9800
C13 C63 1.394(3)
C13 C23 1.399(3)
C23 C33 1.397(3)
C23 C73 1.497(3)
C33 C43 1.374(4)
C33 H33A 0.9500
C43 C53 1.378(3)
C43 H43A 0.9500
C53 C63 1.396(3)
C53 H53A 0.9500
C63 C83 1.502(3)
C73 H73A 0.9800
C73 H73B 0.9800
C73 H73C 0.9800
C83 H83A 0.9800
C83 H83B 0.9800
C83 H83C 0.9800
N14 C24 1.342(2)
N14 C15 1.429(2)
N24 C44 1.326(3)
N24 C16 1.444(2)
C14 C24 1.491(3)
C14 H14A 0.9800
C14 H14B 0.9800
C14 H14C 0.9800
C24 C34 1.409(3)
C34 C44 1.427(3)
C34 C64 1.526(3)
C44 C54 1.495(3)
C54 H54A 0.9800
C54 H54B 0.9800
C54 H54C 0.9800
C64 H64A 0.9800
C64 H64B 0.9800
C64 H64C 0.9800
C15 C25 1.401(3)
C15 C65 1.403(3)
C25 C35 1.394(3)
C25 C75 1.500(3)
C35 C45 1.376(3)
C35 H35A 0.9500
C45 C55 1.378(3)
C45 H45A 0.9500
C55 C65 1.395(3)
C55 H55A 0.9500
C65 C85 1.506(3)
C75 H75A 0.9800
C75 H75B 0.9800
C75 H75C 0.9800
C85 H85A 0.9800
C85 H85B 0.9800
C85 H85C 0.9800
C16 C26 1.398(3)
C16 C66 1.400(3)
C26 C36 1.395(3)
C26 C76 1.494(3)
C36 C46 1.370(4)
C36 H36A 0.9500
C46 C56 1.383(4)
C46 H46A 0.9500
C56 C66 1.396(3)
C56 H56A 0.9500
C66 C86 1.501(4)
C76 H76A 0.9800
C76 H76B 0.9800
C76 H76C 0.9800
C86 H86A 0.9800
C86 H86B 0.9800
C86 H86C 0.9800

loop_
_geom_torsion_atom_site_label_1
_geom_torsion_atom_site_label_2
_geom_torsion_atom_site_label_3
_geom_torsion_atom_site_label_4
_geom_torsion
N21 Fe1 N11 C21 -25.26(16)
N24 Fe1 N11 C21 -157.06(14)
N14 Fe1 N11 C21 99.48(16)
N21 Fe1 N11 C12 153.47(14)
N24 Fe1 N11 C12 21.68(16)
N14 Fe1 N11 C12 -81.79(15)
N11 Fe1 N21 C41 23.70(17)
N24 Fe1 N21 C41 149.74(15)
N14 Fe1 N21 C41 -95.63(17)
N11 Fe1 N21 C13 -154.49(15)
N24 Fe1 N21 C13 -28.45(17)
N14 Fe1 N21 C13 86.18(15)
C12 N11 C21 C31 -167.84(19)
Fe1 N11 C21 C31 10.9(3)
C12 N11 C21 C11 12.2(3)
Fe1 N11 C21 C11 -169.12(15)
N11 C21 C31 C41 16.3(3)
C11 C21 C31 C41 -163.7(2)
N11 C21 C31 C61 -169.3(2)
C11 C21 C31 C61 10.7(3)
C13 N21 C41 C31 170.75(19)
Fe1 N21 C41 C31 -7.4(3)
C13 N21 C41 C51 -8.5(3)
Fe1 N21 C41 C51 173.27(15)
C21 C31 C41 N21 -18.5(3)
C61 C31 C41 N21 167.2(2)
C21 C31 C41 C51 160.9(2)
C61 C31 C41 C51 -13.5(3)
C21 N11 C12 C62 79.5(2)
Fe1 N11 C12 C62 -99.25(19)
C21 N11 C12 C22 -101.9(2)
Fe1 N11 C12 C22 79.3(2)
C62 C12 C22 C32 5.0(3)
N11 C12 C22 C32 -173.6(2)
C62 C12 C22 C72 -170.4(2)
N11 C12 C22 C72 11.0(3)
C12 C22 C32 C42 -1.5(4)
C72 C22 C32 C42 173.9(2)
C22 C32 C42 C52 -2.0(4)
C32 C42 C52 C62 2.0(4)
C42 C52 C62 C12 1.4(4)
C42 C52 C62 C82 -177.4(2)
C22 C12 C62 C52 -4.9(3)
N11 C12 C62 C52 173.62(19)
C22 C12 C62 C82 173.8(2)
N11 C12 C62 C82 -7.6(3)
C41 N21 C13 C63 87.0(2)
Fe1 N21 C13 C63 -94.64(19)
C41 N21 C13 C23 -92.8(2)
Fe1 N21 C13 C23 85.49(19)
C63 C13 C23 C33 0.9(3)
N21 C13 C23 C33 -179.22(18)
C63 C13 C23 C73 -176.71(19)
N21 C13 C23 C73 3.2(3)
C13 C23 C33 C43 -1.0(3)
C73 C23 C33 C43 176.7(2)
C23 C33 C43 C53 0.2(3)
C33 C43 C53 C63 0.6(3)
C23 C13 C63 C53 -0.1(3)
N21 C13 C63 C53 -179.97(18)
C23 C13 C63 C83 179.81(19)
N21 C13 C63 C83 0.0(3)
C43 C53 C63 C13 -0.7(3)
C43 C53 C63 C83 179.4(2)
N21 Fe1 N14 C24 -177.51(13)
N11 Fe1 N14 C24 76.21(15)
N24 Fe1 N14 C24 -44.99(14)
N21 Fe1 N14 C15 -0.27(17)
N11 Fe1 N14 C15 -106.55(15)
N24 Fe1 N14 C15 132.25(15)
N21 Fe1 N24 C44 165.30(14)
N11 Fe1 N24 C44 -81.55(16)
N14 Fe1 N24 C44 36.40(15)
N21 Fe1 N24 C16 -13.73(19)
N11 Fe1 N24 C16 99.42(16)
N14 Fe1 N24 C16 -142.63(16)
C15 N14 C24 C34 -157.3(2)
Fe1 N14 C24 C34 20.1(3)
C15 N14 C24 C14 24.1(3)
Fe1 N14 C24 C14 -158.42(16)
N14 C24 C34 C44 30.3(3)
C14 C24 C34 C44 -151.2(2)
N14 C24 C34 C64 -168.8(2)
C14 C24 C34 C64 9.8(3)
C16 N24 C44 C34 176.2(2)
Fe1 N24 C44 C34 -2.9(3)
C16 N24 C44 C54 -3.8(3)
Fe1 N24 C44 C54 177.08(18)
C24 C34 C44 N24 -40.9(4)
C64 C34 C44 N24 158.0(2)
C24 C34 C44 C54 139.1(3)
C64 C34 C44 C54 -22.0(3)
C24 N14 C15 C25 -120.1(2)
Fe1 N14 C15 C25 62.7(2)
C24 N14 C15 C65 62.2(2)
Fe1 N14 C15 C65 -115.01(17)
C65 C15 C25 C35 3.0(3)
N14 C15 C25 C35 -174.69(17)
C65 C15 C25 C75 -177.35(19)
N14 C15 C25 C75 5.0(3)
C15 C25 C35 C45 -3.1(3)
C75 C25 C35 C45 177.3(2)
C25 C35 C45 C55 1.2(3)
C35 C45 C55 C65 0.8(3)
C45 C55 C65 C15 -0.9(3)
C45 C55 C65 C85 179.41(19)
C25 C15 C65 C55 -1.1(3)
N14 C15 C65 C55 176.60(17)
C25 C15 C65 C85 178.63(18)
N14 C15 C65 C85 -3.7(3)
C44 N24 C16 C26 -101.0(2)
Fe1 N24 C16 C26 78.1(2)
C44 N24 C16 C66 79.3(2)
Fe1 N24 C16 C66 -101.6(2)
C66 C16 C26 C36 -1.8(3)
N24 C16 C26 C36 178.53(19)
C66 C16 C26 C76 -179.1(2)
N24 C16 C26 C76 1.2(3)
C16 C26 C36 C46 1.2(4)
C76 C26 C36 C46 178.5(2)
C26 C36 C46 C56 0.5(4)
C36 C46 C56 C66 -1.6(4)
C46 C56 C66 C16 1.0(4)
C46 C56 C66 C86 -178.6(3)
C26 C16 C66 C56 0.7(3)
N24 C16 C66 C56 -179.6(2)
C26 C16 C66 C86 -179.7(2)
N24 C16 C66 C86 0.0(3)
